data_2206939
loop_
_publ_author_name
'Bouacida, Sofiane'
'Hocine Merazig'
'Beghidja, Adel'
'Beghidja, Chahrazed'

_publ_section_title
;
 Bis(cytosinium) hexachlorostannate(IV)
;
_journal_coeditor_code DN6241
_journal_issue 10
_journal_name_full 'Acta Crystallographica Section E'
_journal_page_first m2072
_journal_page_last m2074
_journal_paper_doi 10.1107/S1600536805029727
_journal_volume 61
_journal_year 2005
_chemical_formula_iupac '(C4 H6 N3 O)2 [Sn Cl6]'
_chemical_formula_moiety '2C4 H6 N3 O 2+ , Cl6 Sn 2-'
_chemical_formula_structural 'C8 H12 Cl6 N6 O2 Sn'
_chemical_formula_sum 'C8 H12 Cl6 N6 O2 Sn'
_chemical_formula_weight 555.63
_chemical_name_common 'Bis(cytosinium) hexachlorostannate(IV)'
_chemical_name_systematic
;
Bis(cytosinium) hexachlorostannate(IV)
;
_space_group_IT_number 2
_symmetry_cell_setting triclinic
_symmetry_space_group_name_Hall '-P 1'
_symmetry_space_group_name_H-M 'P -1'
_atom_sites_solution_hydrogens geom
_atom_sites_solution_primary direct
_atom_sites_solution_secondary difmap
_cell_angle_alpha 101.86(5)
_cell_angle_beta 98.36(5)
_cell_angle_gamma 90.51(5)
_cell_formula_units_Z 1
_cell_length_a 6.910(5)
_cell_length_b 7.090(5)
_cell_length_c 9.270(5)
_cell_measurement_reflns_used 2533
_cell_measurement_temperature 295
_cell_measurement_theta_max 30.07
_cell_measurement_theta_min 2.27
_cell_volume 439.4(5)
_computing_cell_refinement 'DENZO and SCALEPAK (Otwinowski & Minor, 1997)'
_computing_data_collection 'KappaCCD Server Software (Nonius, 1998)'
_computing_data_reduction 'DENZO and SCALEPAK'
_computing_molecular_graphics
;
ORTEP3 (Farrugia, 1997), PLUTON (Spek, 1990) and ATOMS for Windows
(Dowty, 1995)
;
_computing_publication_material 'WinGX (Farrugia, 1999)'
_computing_structure_refinement 'SHELXL97 (Sheldrick, 1997)'
_computing_structure_solution 'SIR2002 (Burla et al., 2003)'
_diffrn_ambient_temperature 295
_diffrn_measured_fraction_theta_full 0.986
_diffrn_measured_fraction_theta_max 0.986
_diffrn_measurement_device_type 'Nonius KappaCCD area-detector'
_diffrn_measurement_method '\f scans, and \w scans with \k offsets'
_diffrn_radiation_monochromator graphite
_diffrn_radiation_type MoK\a
_diffrn_radiation_wavelength 0.71073
_diffrn_reflns_av_R_equivalents 0.052
_diffrn_reflns_av_sigmaI/netI 0.0758
_diffrn_reflns_limit_h_max 9
_diffrn_reflns_limit_h_min -9
_diffrn_reflns_limit_k_max 9
_diffrn_reflns_limit_k_min -9
_diffrn_reflns_limit_l_max 4
_diffrn_reflns_limit_l_min -13
_diffrn_reflns_number 2533
_diffrn_reflns_theta_full 30.07
_diffrn_reflns_theta_max 30.07
_diffrn_reflns_theta_min 2.27
_diffrn_standards_decay_% 0
_exptl_absorpt_coefficient_mu 2.381
_exptl_absorpt_correction_T_max 0.792
_exptl_absorpt_correction_T_min 0.717
_exptl_absorpt_correction_type multi-scan
_exptl_absorpt_process_details '(SORTAV; Blessing 1995)'
_exptl_crystal_colour white
_exptl_crystal_density_diffrn 2.100
_exptl_crystal_density_method 'not measured'
_exptl_crystal_description prism
_exptl_crystal_F_000 270
_exptl_crystal_size_max 0.1
_exptl_crystal_size_mid 0.1
_exptl_crystal_size_min 0.1
_refine_diff_density_max 3.069
_refine_diff_density_min -0.959
_refine_ls_extinction_method none
_refine_ls_goodness_of_fit_ref 1.080
_refine_ls_hydrogen_treatment constr
_refine_ls_matrix_type full
_refine_ls_number_parameters 106
_refine_ls_number_reflns 2531
_refine_ls_number_restraints 0
_refine_ls_restrained_S_all 1.080
_refine_ls_R_factor_all 0.0460
_refine_ls_R_factor_gt 0.0407
_refine_ls_shift/su_max 0.001
_refine_ls_shift/su_mean 0.000
_refine_ls_structure_factor_coef Fsqd
_refine_ls_weighting_details 'calc w = 1/[\s^2^(Fo^2^)+(0.02P)^2^] where P=(Fo^2^+2Fc^2^)/3'
_refine_ls_weighting_scheme calc
_refine_ls_wR_factor_gt 0.0954
_refine_ls_wR_factor_ref 0.0983
_reflns_number_gt 2279
_reflns_number_total 2531
_reflns_threshold_expression I>2\s(I)
_cod_data_source_file dn6241.cif
_cod_data_source_block I
_cod_database_code 2206939
_cod_database_fobs_code 2206939

loop_
_symmetry_equiv_pos_as_xyz
'x, y, z'
'-x, -y, -z'

loop_
_atom_site_label
_atom_site_fract_x
_atom_site_fract_y
_atom_site_fract_z
_atom_site_U_iso_or_equiv
_atom_site_adp_type
_atom_site_calc_flag
_atom_site_refinement_flags
_atom_site_occupancy
_atom_site_type_symbol
Sn 0.5000 0.5000 0.5000 0.02302(11) Uani d S 1 Sn
Cl1 0.33727(13) 0.80139(12) 0.56055(10) 0.0371(2) Uani d . 1 Cl
Cl2 0.31063(12) 0.43568(13) 0.25047(8) 0.03329(19) Uani d . 1 Cl
Cl3 0.24638(14) 0.33496(14) 0.58581(11) 0.0418(2) Uani d . 1 Cl
O2 0.6402(4) 0.8662(4) 0.1099(3) 0.0415(6) Uani d . 1 O
N3 0.3457(4) 0.9160(4) 0.1916(3) 0.0284(6) Uani d . 1 N
H3 0.4018 0.9886 0.2733 0.034 Uiso calc R 1 H
N1 0.3670(4) 0.7133(4) -0.0345(3) 0.0327(6) Uani d . 1 N
H1 0.4342 0.6517 -0.0988 0.039 Uiso calc R 1 H
N4 0.0499(4) 0.9823(5) 0.2735(3) 0.0355(7) Uani d . 1 N
H4A 0.1102 1.0572 0.3526 0.043 Uiso calc R 1 H
H4B -0.0754 0.9670 0.2611 0.043 Uiso calc R 1 H
C2 0.4639(5) 0.8323(5) 0.0894(4) 0.0294(6) Uani d . 1 C
C5 0.0574(5) 0.7710(5) 0.0384(4) 0.0312(7) Uani d . 1 C
H5 -0.0778 0.7499 0.0199 0.037 Uiso calc R 1 H
C6 0.1699(5) 0.6871(5) -0.0612(4) 0.0332(7) Uani d . 1 C
H6 0.1110 0.6095 -0.1505 0.040 Uiso calc R 1 H
C4 0.1488(4) 0.8921(5) 0.1723(4) 0.0257(6) Uani d . 1 C

loop_
_atom_site_aniso_label
_atom_site_aniso_U_11
_atom_site_aniso_U_22
_atom_site_aniso_U_33
_atom_site_aniso_U_12
_atom_site_aniso_U_13
_atom_site_aniso_U_23
Sn 0.02457(16) 0.02343(16) 0.01863(15) -0.00029(10) 0.00150(10) 0.00006(10)
Cl1 0.0354(4) 0.0300(4) 0.0389(4) 0.0084(3) -0.0021(3) -0.0039(3)
Cl2 0.0318(4) 0.0417(5) 0.0211(4) 0.0020(3) -0.0033(3) -0.0006(3)
Cl3 0.0411(5) 0.0451(5) 0.0404(5) -0.0110(4) 0.0122(4) 0.0081(4)
O2 0.0225(11) 0.0607(18) 0.0384(14) -0.0024(11) 0.0050(10) 0.0035(13)
N3 0.0231(12) 0.0325(14) 0.0258(13) -0.0025(10) -0.0007(10) 0.0004(11)
N1 0.0297(14) 0.0367(15) 0.0292(14) 0.0029(12) 0.0069(11) -0.0009(12)
N4 0.0273(14) 0.0453(17) 0.0311(15) -0.0001(12) 0.0056(11) 0.0009(13)
C2 0.0252(14) 0.0349(16) 0.0286(15) 0.0020(12) 0.0051(12) 0.0069(13)
C5 0.0232(14) 0.0337(17) 0.0329(17) -0.0008(12) 0.0001(12) 0.0009(13)
C6 0.0304(16) 0.0366(18) 0.0274(16) -0.0020(13) -0.0013(13) -0.0014(13)
C4 0.0222(14) 0.0282(15) 0.0270(14) 0.0005(11) 0.0029(11) 0.0071(12)

loop_
_atom_type_symbol
_atom_type_description
_atom_type_scat_dispersion_real
_atom_type_scat_dispersion_imag
_atom_type_scat_source
C C 0.0033 0.0016 'International Tables Vol C Tables 4.2.6.8 and 6.1.1.4'
H H 0.0000 0.0000 'International Tables Vol C Tables 4.2.6.8 and 6.1.1.4'
Cl Cl 0.1484 0.1585 'International Tables Vol C Tables 4.2.6.8 and 6.1.1.4'
N N 0.0061 0.0033 'International Tables Vol C Tables 4.2.6.8 and 6.1.1.4'
O O 0.0106 0.0060 'International Tables Vol C Tables 4.2.6.8 and 6.1.1.4'
Sn Sn -0.6537 1.4246 'International Tables Vol C Tables 4.2.6.8 and 6.1.1.4'

loop_
_geom_angle_atom_site_label_1
_geom_angle_atom_site_label_2
_geom_angle_atom_site_label_3
_geom_angle_site_symmetry_1
_geom_angle_site_symmetry_3
_geom_angle
Cl3 Sn Cl3 . 2_666 180.00(4)
Cl3 Sn Cl1 . . 90.03(6)
Cl3 Sn Cl1 2_666 . 89.97(6)
Cl3 Sn Cl1 . 2_666 89.97(6)
Cl3 Sn Cl1 2_666 2_666 90.03(6)
Cl1 Sn Cl1 . 2_666 180.0
Cl3 Sn Cl2 . 2_666 90.45(6)
Cl3 Sn Cl2 2_666 2_666 89.55(6)
Cl1 Sn Cl2 . 2_666 90.15(6)
Cl1 Sn Cl2 2_666 2_666 89.85(6)
Cl3 Sn Cl2 . . 89.55(6)
Cl3 Sn Cl2 2_666 . 90.45(6)
Cl1 Sn Cl2 . . 89.85(6)
Cl1 Sn Cl2 2_666 . 90.15(6)
Cl2 Sn Cl2 2_666 . 180.0
C4 N3 C2 . . 124.8(3)
C4 N3 H3 . . 117.6
C2 N3 H3 . . 117.6
C6 N1 C2 . . 123.1(3)
C6 N1 H1 . . 118.5
C2 N1 H1 . . 118.5
C4 N4 H4A . . 120.0
C4 N4 H4B . . 120.0
H4A N4 H4B . . 120.0
O2 C2 N1 . . 123.5(3)
O2 C2 N3 . . 121.9(3)
N1 C2 N3 . . 114.6(3)
C6 C5 C4 . . 118.6(3)
C6 C5 H5 . . 120.7
C4 C5 H5 . . 120.7
C5 C6 N1 . . 121.4(3)
C5 C6 H6 . . 119.3
N1 C6 H6 . . 119.3
N4 C4 N3 . . 120.1(3)
N4 C4 C5 . . 122.5(3)
N3 C4 C5 . . 117.4(3)

loop_
_geom_bond_atom_site_label_1
_geom_bond_atom_site_label_2
_geom_bond_site_symmetry_2
_geom_bond_distance
Sn Cl3 . 2.4134(17)
Sn Cl3 2_666 2.4134(17)
Sn Cl1 . 2.4246(18)
Sn Cl1 2_666 2.4246(18)
Sn Cl2 2_666 2.4385(18)
Sn Cl2 . 2.4385(18)
O2 C2 . 1.219(4)
N3 C4 . 1.351(4)
N3 C2 . 1.385(4)
N3 H3 . 0.8600
N1 C6 . 1.353(4)
N1 C2 . 1.359(4)
N1 H1 . 0.8600
N4 C4 . 1.305(4)
N4 H4A . 0.8600
N4 H4B . 0.8600
C5 C6 . 1.342(5)
C5 C4 . 1.414(5)
C5 H5 . 0.9300
C6 H6 . 0.9300

loop_
_geom_hbond_atom_site_label_D
_geom_hbond_atom_site_label_H
_geom_hbond_atom_site_label_A
_geom_hbond_site_symmetry_A
_geom_hbond_distance_DH
_geom_hbond_distance_HA
_geom_hbond_distance_DA
_geom_hbond_angle_DHA
N3 H3 Cl1 2_676 0.86 2.46 3.265(4) 157
N1 H1 Cl2 2_665 0.86 2.42 3.249(4) 162
N4 H4A Cl3 1_565 0.86 2.66 3.507(4) 169
N4 H4B O2 1_455 0.86 2.26 3.032(5) 150
N4 H4B Cl1 2_576 0.86 2.92 3.490(4) 126
